data_4328264
loop_
_publ_author_name
'Evelyn Wuttke'
'Florian Pevny'
'Yves-Marie Hervault'
'Lucie Norel'
'Malte Drescher'
'Rainer F. Winter'
'St\'ephane Rigaut'

_publ_section_title
;
 Fully Delocalized (Ethynyl)(vinyl)phenylene Bridged Triruthenium
 Complexes in up to Five Different Oxidation States
;
_journal_name_full 'Inorganic Chemistry'
_journal_page_first 1902
_journal_page_last 1915
_journal_paper_doi 10.1021/ic2022177
_journal_volume 51
_journal_year 2012
_chemical_formula_moiety 'C82 H82 O4 P4 Ru Si2'
_chemical_formula_sum 'C82 H82 O4 P4 Ru Si2'
_chemical_formula_weight 1412.61
_chemical_name_systematic
; 
 ? 
;
_space_group_IT_number 14
_symmetry_cell_setting monoclinic
_symmetry_space_group_name_Hall '-P 2ybc'
_symmetry_space_group_name_H-M 'P 1 21/c 1'
_atom_sites_solution_hydrogens geom
_atom_sites_solution_primary direct
_atom_sites_solution_secondary difmap
_audit_creation_method SHELXL-97
_cell_angle_alpha 90.00
_cell_angle_beta 93.12(3)
_cell_angle_gamma 90.00
_cell_formula_units_Z 2
_cell_length_a 11.722(2)
_cell_length_b 24.811(5)
_cell_length_c 12.343(3)
_cell_measurement_reflns_used 51953
_cell_measurement_temperature 100(2)
_cell_measurement_theta_max 27.22
_cell_measurement_theta_min 1.53
_cell_volume 3584.4(13)
_computing_cell_refinement 'STOE X-AREA'
_computing_data_collection 'STOE X-AREA'
_computing_data_reduction 'STOE X-RED'
_computing_structure_refinement 'SHELXL-97 (Sheldrick, 1997)'
_computing_structure_solution 'SHELXS-97 (Sheldrick, 1990)'
_diffrn_ambient_temperature 100(2)
_diffrn_detector_area_resol_mean 6.67
_diffrn_measured_fraction_theta_full 0.989
_diffrn_measured_fraction_theta_max 0.989
_diffrn_measurement_device_type 'STOE IPDS 2T'
_diffrn_measurement_method 'rotation method'
_diffrn_radiation_monochromator graphite
_diffrn_radiation_source 'fine-focus sealed tube'
_diffrn_radiation_type MoK\a
_diffrn_radiation_wavelength 0.71073
_diffrn_reflns_av_R_equivalents 0.0371
_diffrn_reflns_av_sigmaI/netI 0.0232
_diffrn_reflns_limit_h_max 14
_diffrn_reflns_limit_h_min -14
_diffrn_reflns_limit_k_max 31
_diffrn_reflns_limit_k_min -31
_diffrn_reflns_limit_l_max 15
_diffrn_reflns_limit_l_min -15
_diffrn_reflns_number 51381
_diffrn_reflns_theta_full 26.83
_diffrn_reflns_theta_max 26.83
_diffrn_reflns_theta_min 1.84
_exptl_absorpt_coefficient_mu 0.392
_exptl_absorpt_correction_T_max 0.9403
_exptl_absorpt_correction_T_min 0.8573
_exptl_absorpt_correction_type integration
_exptl_absorpt_process_details empirical
_exptl_crystal_colour yellow
_exptl_crystal_density_diffrn 1.309
_exptl_crystal_description block
_exptl_crystal_F_000 1476
_exptl_crystal_size_max 0.400
_exptl_crystal_size_mid 0.300
_exptl_crystal_size_min 0.200
_refine_diff_density_max 0.437
_refine_diff_density_min -0.386
_refine_diff_density_rms 0.050
_refine_ls_extinction_method none
_refine_ls_goodness_of_fit_ref 1.028
_refine_ls_hydrogen_treatment constr
_refine_ls_matrix_type full
_refine_ls_number_parameters 421
_refine_ls_number_reflns 7604
_refine_ls_number_restraints 0
_refine_ls_restrained_S_all 1.028
_refine_ls_R_factor_all 0.0384
_refine_ls_R_factor_gt 0.0283
_refine_ls_shift/su_max 0.002
_refine_ls_shift/su_mean 0.000
_refine_ls_structure_factor_coef Fsqd
_refine_ls_weighting_details 'calc w=1/[\s^2^(Fo^2^)+(0.0370P)^2^+1.0028P] where P=(Fo^2^+2Fc^2^)/3'
_refine_ls_weighting_scheme calc
_refine_ls_wR_factor_gt 0.0639
_refine_ls_wR_factor_ref 0.0666
_reflns_number_gt 6439
_reflns_number_total 7604
_reflns_threshold_expression >2sigma(I)
_cod_data_source_file ic2022177_si_002_1.cif
_cod_data_source_block ewbw13
_cod_original_cell_volume 3584.3(12)
_cod_original_sg_symbol_H-M 'P 21/c'
_cod_database_code 4328264

loop_
_symmetry_equiv_pos_as_xyz
'x, y, z'
'-x, y+1/2, -z+1/2'
'-x, -y, -z'
'x, -y-1/2, z-1/2'

loop_
_atom_site_label
_atom_site_type_symbol
_atom_site_fract_x
_atom_site_fract_y
_atom_site_fract_z
_atom_site_U_iso_or_equiv
_atom_site_adp_type
_atom_site_occupancy
_atom_site_symmetry_multiplicity
_atom_site_calc_flag
_atom_site_refinement_flags
Ru1 Ru 0.5000 0.5000 0.5000 0.01325(5) Uani 1 2 d S
P1 P 0.32492(4) 0.535295(16) 0.55674(3) 0.01642(9) Uani 1 1 d .
Si1 Si -0.11737(5) 0.26750(2) -0.15189(4) 0.02475(11) Uani 1 1 d .
O1 O 0.16237(11) 0.27479(5) 0.15421(10) 0.0275(3) Uani 1 1 d .
C1 C 0.39484(14) 0.46031(6) 0.38732(13) 0.0170(3) Uani 1 1 d .
P2 P 0.48467(4) 0.573382(16) 0.38071(3) 0.01646(9) Uani 1 1 d .
O2 O 0.18061(12) 0.49701(5) 0.19017(11) 0.0317(3) Uani 1 1 d .
C2 C 0.32899(15) 0.43844(7) 0.32142(13) 0.0194(3) Uani 1 1 d .
C3 C 0.25060(14) 0.41205(7) 0.24622(13) 0.0191(3) Uani 1 1 d .
C4 C 0.17424(15) 0.44206(7) 0.17709(14) 0.0228(3) Uani 1 1 d .
C5 C 0.10169(15) 0.41649(7) 0.10124(14) 0.0243(4) Uani 1 1 d .
H5A H 0.0521 0.4374 0.0546 0.029 Uiso 1 1 calc R
C6 C 0.10037(15) 0.35997(7) 0.09223(13) 0.0220(3) Uani 1 1 d .
C7 C 0.17175(15) 0.32964(7) 0.16388(14) 0.0218(3) Uani 1 1 d .
C8 C 0.24663(14) 0.35558(7) 0.23827(13) 0.0208(3) Uani 1 1 d .
H8A H 0.2962 0.3346 0.2848 0.025 Uiso 1 1 calc R
C9 C 0.02795(15) 0.33377(7) 0.01067(14) 0.0249(4) Uani 1 1 d .
C10 C -0.03217(17) 0.31132(8) -0.05787(15) 0.0280(4) Uani 1 1 d .
C11 C 0.22167(18) 0.24275(7) 0.23561(16) 0.0301(4) Uani 1 1 d .
H11A H 0.2082 0.2045 0.2200 0.045 Uiso 1 1 calc R
H11B H 0.1937 0.2515 0.3069 0.045 Uiso 1 1 calc R
H11C H 0.3037 0.2503 0.2357 0.045 Uiso 1 1 calc R
C12 C 0.1079(2) 0.52930(8) 0.12057(18) 0.0413(5) Uani 1 1 d .
H12A H 0.1207 0.5675 0.1378 0.062 Uiso 1 1 calc R
H12B H 0.0279 0.5201 0.1311 0.062 Uiso 1 1 calc R
H12C H 0.1249 0.5226 0.0449 0.062 Uiso 1 1 calc R
C13 C -0.26984(19) 0.27057(11) -0.11887(19) 0.0460(6) Uani 1 1 d .
H13A H -0.2773 0.2591 -0.0436 0.069 Uiso 1 1 calc R
H13B H -0.3149 0.2466 -0.1677 0.069 Uiso 1 1 calc R
H13C H -0.2978 0.3076 -0.1278 0.069 Uiso 1 1 calc R
C14 C -0.0620(2) 0.19835(8) -0.13009(18) 0.0419(5) Uani 1 1 d .
H14A H 0.0185 0.1970 -0.1476 0.063 Uiso 1 1 calc R
H14B H -0.1063 0.1733 -0.1771 0.063 Uiso 1 1 calc R
H14C H -0.0689 0.1881 -0.0540 0.063 Uiso 1 1 calc R
C15 C -0.10504(18) 0.28943(9) -0.29437(15) 0.0338(4) Uani 1 1 d .
H15A H -0.0248 0.2880 -0.3127 0.051 Uiso 1 1 calc R
H15B H -0.1334 0.3264 -0.3029 0.051 Uiso 1 1 calc R
H15C H -0.1504 0.2655 -0.3429 0.051 Uiso 1 1 calc R
C16 C 0.26771(14) 0.58498(7) 0.45365(14) 0.0213(3) Uani 1 1 d .
H16A H 0.1859 0.5772 0.4364 0.026 Uiso 1 1 calc R
H16B H 0.2733 0.6217 0.4851 0.026 Uiso 1 1 calc R
C17 C 0.33138(14) 0.58368(7) 0.34875(13) 0.0201(3) Uani 1 1 d .
H17A H 0.3194 0.6181 0.3091 0.024 Uiso 1 1 calc R
H17B H 0.3012 0.5541 0.3017 0.024 Uiso 1 1 calc R
C21 C 0.31578(15) 0.57758(7) 0.67861(13) 0.0211(3) Uani 1 1 d .
C22 C 0.22143(16) 0.57854(7) 0.74363(14) 0.0248(4) Uani 1 1 d .
H22A H 0.1577 0.5559 0.7263 0.030 Uiso 1 1 calc R
C23 C 0.22056(18) 0.61242(8) 0.83334(15) 0.0316(4) Uani 1 1 d .
H23A H 0.1570 0.6124 0.8779 0.038 Uiso 1 1 calc R
C24 C 0.31236(19) 0.64620(9) 0.85773(17) 0.0376(5) Uani 1 1 d .
H24A H 0.3121 0.6690 0.9195 0.045 Uiso 1 1 calc R
C25 C 0.40420(19) 0.64681(9) 0.79251(17) 0.0367(5) Uani 1 1 d .
H25A H 0.4665 0.6705 0.8089 0.044 Uiso 1 1 calc R
C26 C 0.40605(16) 0.61302(7) 0.70291(15) 0.0275(4) Uani 1 1 d .
H26A H 0.4692 0.6140 0.6579 0.033 Uiso 1 1 calc R
C31 C 0.20860(14) 0.48667(6) 0.56847(14) 0.0197(3) Uani 1 1 d .
C32 C 0.14132(15) 0.47193(7) 0.47606(15) 0.0235(4) Uani 1 1 d .
H32A H 0.1489 0.4908 0.4099 0.028 Uiso 1 1 calc R
C33 C 0.06352(15) 0.42979(7) 0.48035(16) 0.0283(4) Uani 1 1 d .
H33A H 0.0192 0.4195 0.4170 0.034 Uiso 1 1 calc R
C34 C 0.05067(16) 0.40266(7) 0.57748(17) 0.0309(4) Uani 1 1 d .
H34A H -0.0020 0.3736 0.5802 0.037 Uiso 1 1 calc R
C35 C 0.11407(16) 0.41776(7) 0.66982(17) 0.0290(4) Uani 1 1 d .
H35A H 0.1034 0.3998 0.7365 0.035 Uiso 1 1 calc R
C36 C 0.19350(15) 0.45917(7) 0.66589(14) 0.0227(3) Uani 1 1 d .
H36A H 0.2379 0.4689 0.7296 0.027 Uiso 1 1 calc R
C41 C 0.53840(15) 0.63901(6) 0.42832(13) 0.0194(3) Uani 1 1 d .
C42 C 0.65329(15) 0.64232(7) 0.46385(13) 0.0208(3) Uani 1 1 d .
H42A H 0.6990 0.6107 0.4662 0.025 Uiso 1 1 calc R
C43 C 0.70152(16) 0.69131(7) 0.49583(14) 0.0258(4) Uani 1 1 d .
H43A H 0.7806 0.6933 0.5169 0.031 Uiso 1 1 calc R
C44 C 0.63420(18) 0.73733(7) 0.49694(16) 0.0303(4) Uani 1 1 d .
H44A H 0.6669 0.7707 0.5200 0.036 Uiso 1 1 calc R
C45 C 0.52004(18) 0.73449(7) 0.46461(17) 0.0306(4) Uani 1 1 d .
H45A H 0.4739 0.7659 0.4667 0.037 Uiso 1 1 calc R
C46 C 0.47162(16) 0.68581(7) 0.42884(15) 0.0255(4) Uani 1 1 d .
H46A H 0.3933 0.6844 0.4048 0.031 Uiso 1 1 calc R
C51 C 0.54166(15) 0.56930(7) 0.24547(13) 0.0213(3) Uani 1 1 d .
C52 C 0.59100(19) 0.61325(8) 0.19495(16) 0.0327(4) Uani 1 1 d .
H52A H 0.5910 0.6478 0.2281 0.039 Uiso 1 1 calc R
C53 C 0.6403(2) 0.60622(9) 0.09558(17) 0.0442(6) Uani 1 1 d .
H53A H 0.6736 0.6362 0.0613 0.053 Uiso 1 1 calc R
C54 C 0.6413(2) 0.55626(9) 0.04659(16) 0.0410(5) Uani 1 1 d .
H54A H 0.6761 0.5518 -0.0205 0.049 Uiso 1 1 calc R
C55 C 0.59148(17) 0.51269(8) 0.09523(15) 0.0298(4) Uani 1 1 d .
H55A H 0.5918 0.4783 0.0614 0.036 Uiso 1 1 calc R
C56 C 0.54075(15) 0.51924(7) 0.19407(14) 0.0231(3) Uani 1 1 d .
H56A H 0.5053 0.4893 0.2266 0.028 Uiso 1 1 calc R

loop_
_atom_site_aniso_label
_atom_site_aniso_U_11
_atom_site_aniso_U_22
_atom_site_aniso_U_33
_atom_site_aniso_U_23
_atom_site_aniso_U_13
_atom_site_aniso_U_12
Ru1 0.01231(9) 0.01248(8) 0.01467(8) -0.00010(7) -0.00183(6) 0.00027(7)
P1 0.0144(2) 0.01522(19) 0.0196(2) -0.00007(15) -0.00003(15) 0.00082(15)
Si1 0.0270(3) 0.0269(3) 0.0198(2) -0.00305(18) -0.00360(19) -0.0072(2)
O1 0.0283(7) 0.0211(6) 0.0322(7) -0.0053(5) -0.0078(5) -0.0011(5)
C1 0.0166(8) 0.0152(7) 0.0191(7) 0.0020(6) 0.0003(6) 0.0011(6)
P2 0.0161(2) 0.01517(19) 0.01787(19) 0.00174(15) -0.00117(15) 0.00058(15)
O2 0.0390(8) 0.0202(6) 0.0337(7) 0.0008(6) -0.0192(6) 0.0004(6)
C2 0.0207(9) 0.0180(8) 0.0194(8) 0.0015(6) -0.0001(6) 0.0007(6)
C3 0.0172(8) 0.0227(8) 0.0171(7) -0.0022(6) -0.0005(6) -0.0021(6)
C4 0.0243(9) 0.0209(8) 0.0228(8) -0.0009(7) -0.0031(7) -0.0015(7)
C5 0.0228(9) 0.0268(9) 0.0226(8) -0.0002(7) -0.0063(7) -0.0004(7)
C6 0.0185(8) 0.0260(9) 0.0214(8) -0.0044(7) -0.0008(6) -0.0028(7)
C7 0.0205(9) 0.0219(8) 0.0232(8) -0.0045(6) 0.0018(7) -0.0014(7)
C8 0.0180(8) 0.0221(8) 0.0220(8) -0.0016(6) -0.0012(6) 0.0002(6)
C9 0.0243(9) 0.0250(9) 0.0252(9) -0.0029(7) -0.0007(7) -0.0004(7)
C10 0.0278(10) 0.0287(9) 0.0268(9) -0.0034(7) -0.0056(7) -0.0033(8)
C11 0.0341(11) 0.0209(9) 0.0345(10) -0.0026(7) -0.0046(8) -0.0001(8)
C12 0.0506(14) 0.0257(10) 0.0445(12) 0.0021(9) -0.0251(10) 0.0059(9)
C13 0.0326(12) 0.0675(16) 0.0385(12) -0.0173(11) 0.0067(9) -0.0161(11)
C14 0.0595(15) 0.0274(10) 0.0376(11) 0.0037(9) -0.0092(10) -0.0067(10)
C15 0.0348(11) 0.0408(11) 0.0254(9) 0.0057(8) -0.0008(8) 0.0016(9)
C16 0.0164(8) 0.0188(8) 0.0285(9) 0.0035(7) -0.0004(6) 0.0032(6)
C17 0.0183(8) 0.0185(8) 0.0228(8) 0.0030(6) -0.0044(6) 0.0016(6)
C21 0.0219(9) 0.0190(8) 0.0224(8) -0.0022(6) -0.0005(6) 0.0045(7)
C22 0.0240(9) 0.0236(9) 0.0268(9) 0.0000(7) 0.0022(7) 0.0031(7)
C23 0.0333(11) 0.0327(10) 0.0295(9) -0.0042(8) 0.0077(8) 0.0069(8)
C24 0.0418(12) 0.0376(11) 0.0333(10) -0.0155(9) 0.0007(9) 0.0042(9)
C25 0.0330(11) 0.0335(11) 0.0431(11) -0.0173(9) -0.0022(9) -0.0016(9)
C26 0.0242(9) 0.0251(9) 0.0333(10) -0.0062(7) 0.0030(7) 0.0015(7)
C31 0.0145(8) 0.0166(8) 0.0282(8) -0.0005(6) 0.0020(6) 0.0022(6)
C32 0.0160(8) 0.0233(9) 0.0310(9) -0.0017(7) -0.0001(7) 0.0029(7)
C33 0.0173(9) 0.0255(9) 0.0415(11) -0.0040(8) -0.0032(7) 0.0006(7)
C34 0.0182(9) 0.0219(9) 0.0530(12) -0.0011(8) 0.0050(8) -0.0026(7)
C35 0.0242(10) 0.0233(9) 0.0404(10) 0.0054(8) 0.0099(8) 0.0017(7)
C36 0.0187(8) 0.0214(8) 0.0283(9) 0.0010(7) 0.0037(7) 0.0031(7)
C41 0.0231(9) 0.0149(8) 0.0202(8) 0.0022(6) 0.0020(6) -0.0011(6)
C42 0.0235(9) 0.0188(8) 0.0202(8) 0.0018(6) 0.0010(6) 0.0005(7)
C43 0.0265(9) 0.0238(9) 0.0269(9) -0.0002(7) 0.0004(7) -0.0046(7)
C44 0.0372(11) 0.0178(8) 0.0359(10) -0.0025(7) 0.0032(8) -0.0065(8)
C45 0.0354(11) 0.0167(8) 0.0403(10) 0.0017(7) 0.0087(8) 0.0044(8)
C46 0.0235(9) 0.0194(8) 0.0337(9) 0.0033(7) 0.0028(7) 0.0016(7)
C51 0.0216(9) 0.0234(8) 0.0187(8) 0.0034(6) -0.0011(6) 0.0015(7)
C52 0.0430(12) 0.0250(10) 0.0308(10) 0.0038(8) 0.0079(8) -0.0021(8)
C53 0.0637(16) 0.0349(11) 0.0358(11) 0.0093(9) 0.0190(10) -0.0080(11)
C54 0.0515(14) 0.0491(13) 0.0236(9) 0.0007(9) 0.0138(9) -0.0023(11)
C55 0.0342(11) 0.0334(10) 0.0218(8) -0.0026(7) 0.0003(7) 0.0030(8)
C56 0.0231(9) 0.0255(8) 0.0204(8) 0.0024(7) -0.0015(7) 0.0003(7)

loop_
_atom_type_symbol
_atom_type_description
_atom_type_scat_dispersion_real
_atom_type_scat_dispersion_imag
_atom_type_scat_source
C C 0.0033 0.0016 'International Tables Vol C Tables 4.2.6.8 and 6.1.1.4'
H H 0.0000 0.0000 'International Tables Vol C Tables 4.2.6.8 and 6.1.1.4'
O O 0.0106 0.0060 'International Tables Vol C Tables 4.2.6.8 and 6.1.1.4'
Si Si 0.0817 0.0704 'International Tables Vol C Tables 4.2.6.8 and 6.1.1.4'
P P 0.1023 0.0942 'International Tables Vol C Tables 4.2.6.8 and 6.1.1.4'
Ru Ru -1.2594 0.8363 'International Tables Vol C Tables 4.2.6.8 and 6.1.1.4'

loop_
_geom_angle_atom_site_label_1
_geom_angle_atom_site_label_2
_geom_angle_atom_site_label_3
_geom_angle
_geom_angle_site_symmetry_1
_geom_angle_site_symmetry_3
C1 Ru1 C1 180.00(8) 3_666 .
C1 Ru1 P2 94.33(5) 3_666 .
C1 Ru1 P2 85.67(5) . .
C1 Ru1 P2 85.67(5) 3_666 3_666
C1 Ru1 P2 94.33(5) . 3_666
P2 Ru1 P2 180.000(12) . 3_666
C1 Ru1 P1 83.12(5) 3_666 3_666
C1 Ru1 P1 96.88(5) . 3_666
P2 Ru1 P1 98.01(2) . 3_666
P2 Ru1 P1 81.99(2) 3_666 3_666
C1 Ru1 P1 96.88(5) 3_666 .
C1 Ru1 P1 83.12(5) . .
P2 Ru1 P1 81.99(2) . .
P2 Ru1 P1 98.01(2) 3_666 .
P1 Ru1 P1 180.0 3_666 .
C31 P1 C21 103.52(8) . .
C31 P1 C16 104.30(8) . .
C21 P1 C16 98.37(8) . .
C31 P1 Ru1 116.10(6) . .
C21 P1 Ru1 122.77(6) . .
C16 P1 Ru1 109.06(6) . .
C10 Si1 C14 106.37(10) . .
C10 Si1 C15 110.87(9) . .
C14 Si1 C15 111.44(10) . .
C10 Si1 C13 109.43(10) . .
C14 Si1 C13 109.92(12) . .
C15 Si1 C13 108.79(11) . .
C7 O1 C11 117.19(13) . .
C2 C1 Ru1 177.19(15) . .
C41 P2 C51 101.84(8) . .
C41 P2 C17 105.11(8) . .
C51 P2 C17 102.29(8) . .
C41 P2 Ru1 118.44(6) . .
C51 P2 Ru1 120.66(6) . .
C17 P2 Ru1 106.49(6) . .
C4 O2 C12 117.41(14) . .
C1 C2 C3 178.59(18) . .
C8 C3 C4 117.74(15) . .
C8 C3 C2 121.33(15) . .
C4 C3 C2 120.93(15) . .
O2 C4 C5 124.18(16) . .
O2 C4 C3 115.02(15) . .
C5 C4 C3 120.79(16) . .
C4 C5 C6 120.95(16) . .
C4 C5 H5A 119.5 . .
C6 C5 H5A 119.5 . .
C7 C6 C5 118.77(15) . .
C7 C6 C9 120.57(16) . .
C5 C6 C9 120.66(16) . .
O1 C7 C8 124.14(16) . .
O1 C7 C6 115.82(15) . .
C8 C7 C6 120.04(16) . .
C7 C8 C3 121.61(16) . .
C7 C8 H8A 119.2 . .
C3 C8 H8A 119.2 . .
C10 C9 C6 179.3(2) . .
C9 C10 Si1 171.31(17) . .
O1 C11 H11A 109.5 . .
O1 C11 H11B 109.5 . .
H11A C11 H11B 109.5 . .
O1 C11 H11C 109.5 . .
H11A C11 H11C 109.5 . .
H11B C11 H11C 109.5 . .
O2 C12 H12A 109.5 . .
O2 C12 H12B 109.5 . .
H12A C12 H12B 109.5 . .
O2 C12 H12C 109.5 . .
H12A C12 H12C 109.5 . .
H12B C12 H12C 109.5 . .
Si1 C13 H13A 109.5 . .
Si1 C13 H13B 109.5 . .
H13A C13 H13B 109.5 . .
Si1 C13 H13C 109.5 . .
H13A C13 H13C 109.5 . .
H13B C13 H13C 109.5 . .
Si1 C14 H14A 109.5 . .
Si1 C14 H14B 109.5 . .
H14A C14 H14B 109.5 . .
Si1 C14 H14C 109.5 . .
H14A C14 H14C 109.5 . .
H14B C14 H14C 109.5 . .
Si1 C15 H15A 109.5 . .
Si1 C15 H15B 109.5 . .
H15A C15 H15B 109.5 . .
Si1 C15 H15C 109.5 . .
H15A C15 H15C 109.5 . .
H15B C15 H15C 109.5 . .
C17 C16 P1 112.87(11) . .
C17 C16 H16A 109.0 . .
P1 C16 H16A 109.0 . .
C17 C16 H16B 109.0 . .
P1 C16 H16B 109.0 . .
H16A C16 H16B 107.8 . .
C16 C17 P2 109.76(11) . .
C16 C17 H17A 109.7 . .
P2 C17 H17A 109.7 . .
C16 C17 H17B 109.7 . .
P2 C17 H17B 109.7 . .
H17A C17 H17B 108.2 . .
C26 C21 C22 118.60(16) . .
C26 C21 P1 117.21(14) . .
C22 C21 P1 124.07(14) . .
C23 C22 C21 120.43(18) . .
C23 C22 H22A 119.8 . .
C21 C22 H22A 119.8 . .
C24 C23 C22 119.99(19) . .
C24 C23 H23A 120.0 . .
C22 C23 H23A 120.0 . .
C25 C24 C23 120.14(18) . .
C25 C24 H24A 119.9 . .
C23 C24 H24A 119.9 . .
C24 C25 C26 120.3(2) . .
C24 C25 H25A 119.8 . .
C26 C25 H25A 119.8 . .
C25 C26 C21 120.46(18) . .
C25 C26 H26A 119.8 . .
C21 C26 H26A 119.8 . .
C32 C31 C36 118.68(16) . .
C32 C31 P1 119.76(13) . .
C36 C31 P1 121.16(13) . .
C33 C32 C31 120.48(17) . .
C33 C32 H32A 119.8 . .
C31 C32 H32A 119.8 . .
C32 C33 C34 119.94(18) . .
C32 C33 H33A 120.0 . .
C34 C33 H33A 120.0 . .
C35 C34 C33 120.18(17) . .
C35 C34 H34A 119.9 . .
C33 C34 H34A 119.9 . .
C34 C35 C36 120.29(18) . .
C34 C35 H35A 119.9 . .
C36 C35 H35A 119.9 . .
C35 C36 C31 120.40(17) . .
C35 C36 H36A 119.8 . .
C31 C36 H36A 119.8 . .
C42 C41 C46 118.67(16) . .
C42 C41 P2 117.53(13) . .
C46 C41 P2 123.79(14) . .
C43 C42 C41 120.77(16) . .
C43 C42 H42A 119.6 . .
C41 C42 H42A 119.6 . .
C44 C43 C42 119.99(18) . .
C44 C43 H43A 120.0 . .
C42 C43 H43A 120.0 . .
C45 C44 C43 119.92(17) . .
C45 C44 H44A 120.0 . .
C43 C44 H44A 120.0 . .
C44 C45 C46 120.52(17) . .
C44 C45 H45A 119.7 . .
C46 C45 H45A 119.7 . .
C45 C46 C41 120.07(17) . .
C45 C46 H46A 120.0 . .
C41 C46 H46A 120.0 . .
C56 C51 C52 119.03(16) . .
C56 C51 P2 117.97(13) . .
C52 C51 P2 122.90(14) . .
C53 C52 C51 119.75(18) . .
C53 C52 H52A 120.1 . .
C51 C52 H52A 120.1 . .
C54 C53 C52 120.76(19) . .
C54 C53 H53A 119.6 . .
C52 C53 H53A 119.6 . .
C53 C54 C55 119.93(18) . .
C53 C54 H54A 120.0 . .
C55 C54 H54A 120.0 . .
C54 C55 C56 119.94(18) . .
C54 C55 H55A 120.0 . .
C56 C55 H55A 120.0 . .
C51 C56 C55 120.56(17) . .
C51 C56 H56A 119.7 . .
C55 C56 H56A 119.7 . .

loop_
_geom_bond_atom_site_label_1
_geom_bond_atom_site_label_2
_geom_bond_distance
_geom_bond_site_symmetry_2
Ru1 C1 2.0583(17) 3_666
Ru1 C1 2.0583(17) .
Ru1 P2 2.3423(5) .
Ru1 P2 2.3423(5) 3_666
Ru1 P1 2.3718(6) 3_666
Ru1 P1 2.3718(6) .
P1 C31 1.8322(17) .
P1 C21 1.8419(17) .
P1 C16 1.8697(17) .
Si1 C10 1.8439(19) .
Si1 C14 1.849(2) .
Si1 C15 1.854(2) .
Si1 C13 1.856(2) .
O1 C7 1.370(2) .
O1 C11 1.431(2) .
C1 C2 1.218(2) .
P2 C41 1.8312(17) .
P2 C51 1.8343(18) .
P2 C17 1.8362(17) .
O2 C4 1.374(2) .
O2 C12 1.424(2) .
C2 C3 1.429(2) .
C3 C8 1.405(2) .
C3 C4 1.414(2) .
C4 C5 1.384(2) .
C5 C6 1.407(2) .
C5 H5A 0.9500 .
C6 C7 1.403(2) .
C6 C9 1.436(2) .
C7 C8 1.393(2) .
C8 H8A 0.9500 .
C9 C10 1.207(3) .
C11 H11A 0.9800 .
C11 H11B 0.9800 .
C11 H11C 0.9800 .
C12 H12A 0.9800 .
C12 H12B 0.9800 .
C12 H12C 0.9800 .
C13 H13A 0.9800 .
C13 H13B 0.9800 .
C13 H13C 0.9800 .
C14 H14A 0.9800 .
C14 H14B 0.9800 .
C14 H14C 0.9800 .
C15 H15A 0.9800 .
C15 H15B 0.9800 .
C15 H15C 0.9800 .
C16 C17 1.530(2) .
C16 H16A 0.9900 .
C16 H16B 0.9900 .
C17 H17A 0.9900 .
C17 H17B 0.9900 .
C21 C26 1.396(3) .
C21 C22 1.402(3) .
C22 C23 1.391(3) .
C22 H22A 0.9500 .
C23 C24 1.384(3) .
C23 H23A 0.9500 .
C24 C25 1.379(3) .
C24 H24A 0.9500 .
C25 C26 1.389(3) .
C25 H25A 0.9500 .
C26 H26A 0.9500 .
C31 C32 1.400(2) .
C31 C36 1.402(2) .
C32 C33 1.390(3) .
C32 H32A 0.9500 .
C33 C34 1.390(3) .
C33 H33A 0.9500 .
C34 C35 1.378(3) .
C34 H34A 0.9500 .
C35 C36 1.389(3) .
C35 H35A 0.9500 .
C36 H36A 0.9500 .
C41 C42 1.396(2) .
C41 C46 1.401(2) .
C42 C43 1.389(2) .
C42 H42A 0.9500 .
C43 C44 1.388(3) .
C43 H43A 0.9500 .
C44 C45 1.377(3) .
C44 H44A 0.9500 .
C45 C46 1.396(3) .
C45 H45A 0.9500 .
C46 H46A 0.9500 .
C51 C56 1.394(3) .
C51 C52 1.397(3) .
C52 C53 1.395(3) .
C52 H52A 0.9500 .
C53 C54 1.379(3) .
C53 H53A 0.9500 .
C54 C55 1.381(3) .
C54 H54A 0.9500 .
C55 C56 1.396(3) .
C55 H55A 0.9500 .
C56 H56A 0.9500 .
